data_4327407
loop_
_publ_author_name
'Ann M. Chippindale'
'Simon J. Hibble'
'Andrew R. Cowley'

_publ_contact_author_address
;                                                                               
School of Chemistry                                                             
University of Reading                                                           
Whiteknights                                                                    
Reading                                                                         
Berks RG6 6AD                                                                   
;
_publ_contact_author_email a.m.chippindale@rdg.ac.uk
_publ_contact_author_fax '0118 378 6331'
_publ_contact_author_name 'Ann Chippindale'
_publ_contact_author_phone '0118 378 8448'
_publ_section_title
;
 Bending, Twisting, and Breaking CuCN Chains to Produce Framework
 Materials: The Reactions of CuCN with Alkali-Metal Halides
;
_journal_name_full 'Inorganic Chemistry'
_journal_page_first 8040
_journal_page_last 8048
_journal_paper_doi 10.1021/ic049011+
_journal_volume 43
_journal_year 2004
_chemical_compound_source
;
?
;
_chemical_formula_moiety ' C4 H8 Cu5 I2 N4 O4 '
_chemical_formula_sum 'C4 H8 Cu5 I2 N4 O4'
_chemical_formula_weight 747.69
_chemical_name_systematic
;                                                                               
[Cu(H2O)4][Cu4(CN)4I2]                                             
;
_space_group_IT_number 14
_symmetry_cell_setting monoclinic
_symmetry_space_group_name_Hall '-P 2ybc'
_symmetry_space_group_name_H-M 'P 1 21/c 1'
_atom_sites_solution_hydrogens geom
_atom_sites_solution_primary direct
_audit_creation_date 04-14-05
_audit_creation_method CRYSTALS_ver_12-03-99
_cell_angle_alpha 90
_cell_angle_beta 96.500(2)
_cell_angle_gamma 90
_cell_formula_units_Z 2
_cell_length_a 7.0605(3)
_cell_length_b 15.8917(7)
_cell_length_c 7.5392(3)
_cell_measurement_reflns_used 1815
_cell_measurement_temperature 293
_cell_measurement_theta_max 27
_cell_measurement_theta_min 5
_cell_volume 840.49(6)
_computing_cell_refinement
; 
 Denzo/Scalepack (Otwinowski & Minor, 1996) 
;
_computing_data_collection
; 
 COLLECT (Nonius BV, 1997) 
;
_computing_data_reduction
; 
 Denzo/Scalepack (Otwinowski & Minor, 1996) 
;
_computing_molecular_graphics
; 
 CAMERON (Watkin et al 1996) 
;
_computing_publication_material
; 
 CRYSTALS (Watkin et al 2001) 
;
_computing_structure_refinement
; 
 CRYSTALS (Watkin et al 2001) 
;
_computing_structure_solution
; 
 SIR92 (Altomare et al, 1994) 
;
_diffrn_ambient_temperature 293
_diffrn_measured_fraction_theta_full 0.993
_diffrn_measured_fraction_theta_max 0.990
_diffrn_measurement_device_type
; 
Nonius Kappa CCD 
;
_diffrn_measurement_method \w
_diffrn_radiation_monochromator graphite
_diffrn_radiation_type 'Mo K\a'
_diffrn_radiation_wavelength 0.71073
_diffrn_reflns_av_R_equivalents 0.02
_diffrn_reflns_limit_h_max 9
_diffrn_reflns_limit_h_min -9
_diffrn_reflns_limit_k_max 19
_diffrn_reflns_limit_k_min -20
_diffrn_reflns_limit_l_max 9
_diffrn_reflns_limit_l_min -9
_diffrn_reflns_number 3611
_diffrn_reflns_theta_full 26.480
_diffrn_reflns_theta_max 27.440
_diffrn_reflns_theta_min 5.132
_diffrn_standards_decay_% 0.00
_diffrn_standards_interval_count 0
_diffrn_standards_interval_time 0
_diffrn_standards_number 0
_exptl_absorpt_coefficient_mu 9.904
_exptl_absorpt_correction_T_max 0.45
_exptl_absorpt_correction_T_min 0.32
_exptl_absorpt_correction_type multi-scan
_exptl_absorpt_process_details
; 
 Denzo/Scalepack (Otwinowski & Minor, 1996) 
;
_exptl_crystal_colour ' green '
_exptl_crystal_density_diffrn 2.954
_exptl_crystal_description ' plate '
_exptl_crystal_F_000 686.000
_exptl_crystal_size_max 0.14
_exptl_crystal_size_mid 0.10
_exptl_crystal_size_min 0.08
_refine_diff_density_max 2.25
_refine_diff_density_min -1.05
_refine_ls_extinction_method none
_refine_ls_goodness_of_fit_ref 1.0962
_refine_ls_hydrogen_treatment mixed
_refine_ls_matrix_type full
_refine_ls_number_parameters 97
_refine_ls_number_reflns 1278
_refine_ls_R_factor_all 0.0646
_refine_ls_R_factor_gt 0.0400
_refine_ls_shift/su_max 0.005717
_refine_ls_structure_factor_coef F
_refine_ls_weighting_details
;
Method = Prince modified Chebychev polynomial, (Watkin, 1994) 
 W = [weight] * [1-(deltaF/6*sigmaF)^2]^2 
 
 0.737 0.326 0.435 
;
_refine_ls_weighting_scheme calc
_refine_ls_wR_factor_all 0.0633
_refine_ls_wR_factor_gt 0.0476
_refine_ls_wR_factor_ref 0.0476
_reflns_limit_h_max 9
_reflns_limit_h_min -9
_reflns_limit_k_max 20
_reflns_limit_k_min 0
_reflns_limit_l_max 9
_reflns_limit_l_min 0
_reflns_number_gt 1278
_reflns_number_total 1900
_reflns_threshold_expression I>3.00u(I)
_cod_data_source_file ic0490112Bsi20040722_084805_6.cif
_cod_data_source_block CRYSTALS_cif
_cod_original_sg_symbol_H-M 'P 1 21/c 1 '
_cod_original_formula_sum ' C4 H8 Cu5 I2 N4 O4 '
_cod_database_code 4327407

loop_
_symmetry_equiv_pos_as_xyz
x,y,z
-x,-y,-z
-x,y+1/2,-z+1/2
x,-y+1/2,z+1/2

loop_
_atom_site_label
_atom_site_type_symbol
_atom_site_fract_x
_atom_site_fract_y
_atom_site_fract_z
_atom_site_U_iso_or_equiv
_atom_site_occupancy
_atom_site_adp_type
Cu1 Cu 0.41229(17) -0.11339(9) -0.55355(18) 0.0545 1.0000 Uani
Cu2 Cu 0.77005(18) -0.19556(8) -0.40604(19) 0.0528 1.0000 Uani
Cu3 Cu 1.0000 0.0000 0.0000 0.0345 1.0000 Uani
I1 I 0.62108(8) -0.04896(3) -0.25873(7) 0.0371 1.0000 Uani
O1 O 0.8698(11) -0.0264(6) 0.2160(9) 0.0612 1.0000 Uani
O2 O 0.8891(15) 0.1188(5) 0.0006(13) 0.0749 1.0000 Uani
C1 C 0.1606(11) -0.1427(5) -0.4925(11) 0.0391 0.5000 Uani
N1 N 0.1606(11) -0.1427(5) -0.4925(11) 0.0391 0.5000 Uani
C2 C 1.0167(12) -0.1655(5) -0.4600(11) 0.0418 0.5000 Uani
N2 N 1.0167(12) -0.1655(5) -0.4600(11) 0.0418 0.5000 Uani
C3 C 0.553(1) -0.1782(5) -0.7090(13) 0.0503 0.5000 Uani
N3 N 0.553(1) -0.1782(5) -0.7090(13) 0.0503 0.5000 Uani
C4 C 0.6345(13) -0.2810(5) -0.2982(9) 0.0432 0.5000 Uani
N4 N 0.6345(13) -0.2810(5) -0.2982(9) 0.0432 0.5000 Uani
H11 H 0.9433 -0.0156 0.3367 0.0500 1.0000 Uiso
H12 H 0.816(14) -0.085(3) 0.21(1) 0.0500 1.0000 Uiso
H21 H 0.942(14) 0.165(4) 0.081(11) 0.0500 1.0000 Uiso
H22 H 0.799(12) 0.144(5) -0.097(9) 0.0500 1.0000 Uiso

loop_
_atom_site_aniso_label
_atom_site_aniso_U_11
_atom_site_aniso_U_22
_atom_site_aniso_U_33
_atom_site_aniso_U_23
_atom_site_aniso_U_13
_atom_site_aniso_U_12
Cu1 0.0353(6) 0.0749(9) 0.0556(7) -0.0237(6) 0.0156(5) -0.0050(6)
Cu2 0.0420(6) 0.0545(8) 0.0642(8) 0.0085(6) 0.0168(6) -0.0142(5)
Cu3 0.0369(7) 0.0290(7) 0.0379(8) 0.0042(5) 0.0053(6) -0.0022(6)
I1 0.0319(3) 0.0353(3) 0.0419(3) -0.0053(2) -0.00476(19) 0.0003(2)
O1 0.056(4) 0.070(5) 0.057(4) 0.008(4) 0.004(3) -0.014(4)
O2 0.096(7) 0.051(5) 0.073(6) 0.001(4) -0.013(5) 0.008(4)
C1 0.027(4) 0.048(5) 0.043(4) -0.012(4) 0.006(3) -0.001(3)
N1 0.027(4) 0.048(5) 0.043(4) -0.012(4) 0.006(3) -0.001(3)
C2 0.037(4) 0.042(4) 0.046(5) 0.002(4) 0.005(3) -0.001(4)
N2 0.037(4) 0.042(4) 0.046(5) 0.002(4) 0.005(3) -0.001(4)
C3 0.021(4) 0.043(5) 0.086(7) 0.040(5) -0.000(4) -0.009(3)
N3 0.021(4) 0.043(5) 0.086(7) 0.040(5) -0.000(4) -0.009(3)
C4 0.061(6) 0.040(4) 0.025(4) -0.005(3) -0.012(4) 0.032(4)
N4 0.061(6) 0.040(4) 0.025(4) -0.005(3) -0.012(4) 0.032(4)

loop_
_atom_type_symbol
_atom_type_scat_dispersion_real
_atom_type_scat_dispersion_imag
_atom_type_scat_Cromer_Mann_a1
_atom_type_scat_Cromer_Mann_b1
_atom_type_scat_Cromer_Mann_a2
_atom_type_scat_Cromer_Mann_b2
_atom_type_scat_Cromer_Mann_a3
_atom_type_scat_Cromer_Mann_b3
_atom_type_scat_Cromer_Mann_a4
_atom_type_scat_Cromer_Mann_b4
_atom_type_scat_Cromer_Mann_c
_atom_type_scat_source
'Cu  ' 0.3201 1.2651 13.3380 3.5828 7.1676 0.2470 5.6158 11.3966 1.6735 64.8126 1.1910 International_Tables_Vol_IV_Table_2.2B
'I   ' -0.4742 1.8119 20.1472 4.3470 18.9949 0.3814 7.5138 27.7660 2.2735 66.8776 4.0712 International_Tables_Vol_IV_Table_2.2B
'O   ' 0.0106 0.0060 3.0485 13.2771 2.2868 5.7011 1.5463 0.3239 0.8670 32.9089 0.2508 International_Tables_Vol_IV_Table_2.2B
'C   ' 0.0033 0.0016 2.3100 20.8439 1.0200 10.2075 1.5886 0.5687 0.8650 51.6512 0.2156 International_Tables_Vol_IV_Table_2.2B
'N   ' 0.0061 0.0033 12.2126 0.0057 3.1322 9.8933 2.0125 28.9975 1.1663 0.5826 -11.5290 International_Tables_Vol_IV_Table_2.2B
'H   ' 0.0000 0.0000 0.4930 10.5109 0.3229 26.1257 0.1402 3.1424 0.0408 57.7998 0.0030 International_Tables_Vol_IV_Table_2.2B

loop_
_geom_angle_atom_site_label_1
_geom_angle_site_symmetry_1
_geom_angle_atom_site_label_2
_geom_angle_atom_site_label_3
_geom_angle_site_symmetry_3
_geom_angle
_geom_angle_publ_flag
I1 . Cu1 I1 2_654 93.98(4) yes
I1 . Cu1 C1 . 108.8(2) yes
I1 2_654 Cu1 C1 . 107.4(3) yes
I1 . Cu1 N1 . 108.8(2) yes
I1 2_654 Cu1 N1 . 107.4(3) yes
I1 . Cu1 C3 . 115.5(3) yes
I1 2_654 Cu1 C3 . 101.3(2) yes
C1 . Cu1 C3 . 124.6(3) yes
N1 . Cu1 C3 . 124.6(3) yes
I1 . Cu1 N3 . 115.5(3) yes
I1 2_654 Cu1 N3 . 101.3(2) yes
C1 . Cu1 N3 . 124.6(3) yes
N1 . Cu1 N3 . 124.6(3) yes
I1 . Cu2 C2 . 105.5(3) yes
I1 . Cu2 N2 . 105.5(3) yes
I1 . Cu2 C4 . 101.1(2) yes
C2 . Cu2 C4 . 142.5(3) yes
N2 . Cu2 C4 . 142.5(3) yes
I1 . Cu2 N4 . 101.1(2) yes
C2 . Cu2 N4 . 142.5(3) yes
N2 . Cu2 N4 . 142.5(3) yes
I1 . Cu3 I1 2_755 180 yes
I1 . Cu3 O1 . 90.88(18) yes
I1 2_755 Cu3 O1 . 89.12(18) yes
I1 . Cu3 O1 2_755 89.12(18) yes
O1 . Cu3 O1 2_755 180 yes
I1 . Cu3 O2 . 86.1(3) yes
O1 . Cu3 O2 . 88.9(4) yes
O1 2_755 Cu3 O2 . 91.1(4) yes
I1 . Cu3 O2 2_755 93.9(3) yes
I1 2_755 Cu3 O2 2_755 86.1(3) yes
O1 . Cu3 O2 2_755 91.1(4) yes
O1 2_755 Cu3 O2 2_755 88.9(4) yes
O2 . Cu3 O2 2_755 180 yes
Cu1 . I1 Cu1 2_654 86.02(4) yes
Cu1 . I1 Cu2 . 64.01(4) yes
Cu1 2_654 I1 Cu2 . 123.09(4) yes
Cu1 . I1 Cu3 . 156.94(3) yes
Cu1 2_654 I1 Cu3 . 95.47(3) yes
Cu2 . I1 Cu3 . 96.67(3) yes
Cu3 . O1 H11 . 117.391 no
Cu3 . O1 H12 . 113.1(54) no
H11 . O1 H12 . 110.5 no
Cu3 . O2 H21 . 124.4(50) no
Cu3 . O2 H22 . 125.7(50) no
H21 . O2 H22 . 108(6) no
Cu1 . C1 N2 1_455 175.1(8) yes
Cu1 . N1 C2 1_455 175.1(8) yes
Cu2 . C2 N1 1_655 175.9(8) yes
Cu2 . N2 C1 1_655 175.9(8) yes
Cu1 . C3 N4 4_544 177.6(7) yes
Cu1 . N3 C4 4_544 177.6(7) yes
Cu2 . C4 N3 4_545 167.4(7) yes
Cu2 . N4 C3 4_545 167.4(7) yes

loop_
_geom_bond_atom_site_label_1
_geom_bond_atom_site_label_2
_geom_bond_site_symmetry_2
_geom_bond_distance
_geom_bond_publ_flag
Cu1 I1 . 2.7240(13) yes
Cu1 I1 2_654 2.9392(17) yes
Cu1 C1 . 1.942(8) yes
Cu1 N1 . 1.942(8) yes
Cu1 C3 . 1.92(1) yes
Cu1 N3 . 1.92(1) yes
Cu2 I1 . 2.8341(15) yes
Cu2 C2 . 1.894(9) yes
Cu2 N2 . 1.894(9) yes
Cu2 C4 . 1.90(1) yes
Cu2 N4 . 1.90(1) yes
Cu3 I1 . 3.2228(5) yes
Cu3 O1 . 2.003(7) yes
Cu3 O2 . 2.044(8) yes
O1 H11 . 1.00 no
O1 H12 . 1.01(6) no
O2 H21 . 1.00(8) no
O2 H22 . 1.00(7) no
C1 N2 1_455 1.131(11) yes
N1 C2 1_455 1.131(11) yes
C3 N4 4_544 1.136(3) yes
N3 C4 4_544 1.136(3) yes
